data_2010244
loop_
_publ_author_name
'Tham, W.-Y.'
'White, J.M.'

_publ_section_title
;
 1-Azabicyclo[4.4.0]decane borine adduct
;
_journal_issue 12
_journal_name_full 'Acta Crystallographica Section C'
_journal_page_first 2074
_journal_page_last 2076
_journal_paper_doi 10.1107/S0108270194005299
_journal_volume 50
_journal_year 1994
_chemical_formula_moiety 'C9 H20 B1 N1'
_chemical_formula_sum 'C9 H20 B N'
_chemical_formula_weight 153.08
_space_group_IT_number 62
_symmetry_cell_setting orthorhombic
_symmetry_space_group_name_Hall '-P 2ac 2n'
_symmetry_space_group_name_H-M 'P n m a'
_atom_type_scat_source IntTabC
_cell_angle_alpha 90.
_cell_angle_beta 90.
_cell_angle_gamma 90.
_cell_formula_units_Z 4
_cell_length_a 13.554(2)
_cell_length_b 11.766(2)
_cell_length_c 6.1480(8)
_cell_measurement_reflns_used 25
_cell_measurement_temperature 180
_cell_measurement_theta_max 18
_cell_measurement_theta_min 13
_cell_volume 980.5(3)
_diffrn_measurement_device 'Enraf-Nonius CAD4'
_diffrn_measurement_method \q/2\q
_diffrn_radiation_type MoK\a
_diffrn_radiation_wavelength 0.71069
_diffrn_reflns_av_R_equivalents 0.016
_diffrn_reflns_limit_h_max 16
_diffrn_reflns_limit_h_min -2
_diffrn_reflns_limit_k_max 2
_diffrn_reflns_limit_k_min -13
_diffrn_reflns_limit_l_max 7
_diffrn_reflns_limit_l_min -1
_diffrn_reflns_number 1663
_diffrn_reflns_theta_max 25
_diffrn_standards_decay_% <2
_diffrn_standards_interval_time 150
_diffrn_standards_number 3
_exptl_absorpt_coefficient_mu 0.06
_exptl_absorpt_correction_type none
_exptl_crystal_colour colourless
_exptl_crystal_density_diffrn 1.037
_exptl_crystal_description block
_exptl_crystal_size_max 0.5
_exptl_crystal_size_mid 0.4
_exptl_crystal_size_min 0.4
_refine_diff_density_max 0.21
_refine_diff_density_min 0.13
_refine_ls_extinction_coef 0.025(4)
_refine_ls_extinction_method empirical
_refine_ls_goodness_of_fit_obs 1.04
_refine_ls_hydrogen_treatment refall
_refine_ls_number_parameters 98
_refine_ls_number_reflns 903
_refine_ls_R_factor_obs 0.036
_refine_ls_shift/esd_max -0.037
_refine_ls_structure_factor_coef Fsqd
_refine_ls_weighting_scheme
;w = 1/[\s^2^F~o~^2^ + (0.0466P)^2^] + 0.25P
where P = [max(F^2^,0) + 2F~c~^2^]/3
;
_refine_ls_wR_factor_obs 0.100
_reflns_number_observed 806
_reflns_number_total 903
_reflns_observed_criterion I>2\s(I)
_cod_data_source_file as1111.cif
_cod_data_source_block as1111a
_cod_depositor_comments
;
 Adding _atom_site_type_symbol label and values.

 Antanas Vaitkus,
 2013-04-04

 Corrected the _atom_site_type_symbol data item values associated with atoms
 'BH1' and 'BH2' by changing them from 'B' to 'H'. The incorrect atom types
  were previously accidentally assigned in revision 79693. 

 Antanas Vaitkus,
 2019-08-30
;
_cod_original_cell_volume 980.4(2)
_cod_original_formula_sum 'C9 H20 B1 N1'
_cod_database_code 2010244

loop_
_symmetry_equiv_pos_as_xyz
x,y,z
1/2+x,y,1/2-z
x,1/2-y,z
1/2-x,1/2+y,1/2+z
-x,-y,-z
1/2-x,-y,1/2+z
-x,1/2+y,-z
1/2+x,1/2-y,1/2-z

loop_
_atom_site_label
_atom_site_type_symbol
_atom_site_fract_x
_atom_site_fract_y
_atom_site_fract_z
_atom_site_U_iso_or_equiv
B B .13550(10) .2500 .3306(3) .0300(10)
N N .16680(10) .2500 .5880(2) .0230(10)
C(2) C .22970(10) .35250(10) .6347(2) .0290(10)
C(3) C .17370(10) .46370(10) .6228(2) .0360(10)
C(4) C .08530(10) .46290(10) .7755(2) .0380(10)
C(5) C .02240(10) .35820(10) .7361(2) .0350(10)
C(6) C .08250(10) .2500 .7524(2) .0260(10)
H(2A) H .2556(9) .3414(9) .780(2) .032(3)
H(2B) H .2859(8) .3496(8) .530(2) .029(3)
H(3A) H .1502(8) .4756(10) .475(2) .037(3)
H(3B) H .2181(9) .5239(11) .661(2) .044(3)
H(4A) H .1091(8) .4609(10) .930(2) .042(3)
H(4B) H .0470(9) .5317(11) .757(2) .045(3)
H(5A) H -.0097(9) .3616(10) .596(2) .041(3)
H(5B) H -.0299(9) .3516(10) .847(2) .042(3)
H(6) H .1155(10) .2500 .895(3) .026(4)
BH1 H .0914(10) .3264(11) .291(2) .057(4)
BH2 H .2059(13) .2500 .242(3) .052(5)

loop_
_geom_angle_atom_site_label_1
_geom_angle_atom_site_label_2
_geom_angle_atom_site_label_3
_geom_angle_site_symmetry_1
_geom_angle_site_symmetry_3
_geom_angle
_geom_angle_publ_flag
C(2) N C(2) . 3_555 106.56(11) yes
C(2) N B . . 109.33(7) yes
C(6) N B . . 116.50(11) yes
C(2) C(3) C(4) . . 111.08(9) yes
C(4) C(5) C(6) . . 111.70(9) yes
C(5) C(6) N . . 111.03(7) yes
C(2) N C(6) . . 107.33(7) yes
C(2) N B 3_555 . 109.33(7) yes
N C(2) C(3) . . 113.53(9) yes
C(3) C(4) C(5) . . 110.41(9) yes
C(5) C(6) C(5) 3_555 . 114.37(12) yes
N B BH1 . . 110.6(7) no
BH1 B BH2 . . 111.2(9) no
N B BH2 . . 104.7(10) no
H(2A) C(2) H(2B) . . 108.2(9) no
N C(2) H(2A) . . 105.8(7) no
N C(2) H(2B) . . 106.4(6) no
C(2) C(3) H(3A) . . 109.5(7) no
C(2) C(3) H(3B) . . 108.2(7) no
H(3A) C(3) H(3B) . . 109.2(10) no
C(5) C(4) H(4A) . . 108.3(7) no
C(5) C(4) H(4B) . . 111.0(7) no
C(6) C(5) H(5A) . . 109.6(7) no
C(6) C(5) H(5B) . . 105.9(7) no
H(5A) C(5) H(5B) . . 107.2(10) no
C(5) C(6) H(6) . . 107.7(4) no
C(3) C(2) H(2A) . . 110.1(7) no
C(3) C(2) H(2B) . . 112.4(6) no
C(4) C(3) H(3A) . . 108.6(7) no
C(4) C(3) H(3B) . . 110.3(7) no
H(4A) C(4) H(4B) . . 107.7(10) no
C(3) C(4) H(4A) . . 109.3(7) no
C(3) C(4) H(4B) . . 110.1(7) no
C(4) C(5) H(5A) . . 111.2(7) no
C(4) C(5) H(5B) . . 111.0(7) no
C(5) C(6) H(6) 3_555 . 107.7(4) no
N C(6) H(6) . . 104.5(8) no

loop_
_geom_bond_atom_site_label_1
_geom_bond_atom_site_label_2
_geom_bond_site_symmetry_1
_geom_bond_site_symmetry_2
_geom_bond_distance
_geom_bond_publ_flag
B N . . 1.638(2) yes
N C(6) . . 1.525(2) yes
C(3) C(4) . . 1.523(2) yes
C(5) C(6) . . 1.5151(13) yes
N C(2) . . 1.5048(12) yes
C(2) C(3) . . 1.514(2) yes
C(4) C(5) . . 1.517(2) yes
B BH1 . . 1.107(13) no
C(2) H(2A) . . 0.966(13) no
C(3) H(3A) . . 0.972(13) no
C(4) H(4A) . . 1.006(13) no
C(5) H(5A) . . 0.969(14) no
C(6) H(6) . . 0.98(2) no
B BH2 . . 1.10(2) no
C(2) H(2B) . . 0.996(12) no
C(3) H(3B) . . 0.960(13) no
C(4) H(4B) . . 0.968(13) no
C(5) H(5B) . . 0.986(13) no

loop_
_geom_torsion_atom_site_label_1
_geom_torsion_atom_site_label_2
_geom_torsion_atom_site_label_3
_geom_torsion_atom_site_label_4
_geom_torsion_site_symmetry_1
_geom_torsion_site_symmetry_4
_geom_torsion
_geom_torsion_publ_flag
C(2) N C(2) C(3) 3_555 . -172.84(6) yes
B N C(2) C(3) . . 69.11(12) yes
C(2) C(3) C(4) C(5) . . -52.07(13) yes
C(4) C(5) C(6) C(5) . 3_555 174.46(8) yes
C(2) N C(6) C(5) . 3_555 -172.89(9) yes
B N C(6) C(5) . 3_555 64.21(9) yes
C(2) N C(6) C(5) 3_555 . 172.89(9) yes
C(6) N C(2) C(3) . . -58.11(11) yes
N C(2) C(3) C(4) . . 56.12(13) yes
C(3) C(4) C(5) C(6) . . 54.44(13) yes
C(4) C(5) C(6) N . . -58.93(13) yes
C(2) N C(6) C(5) 3_555 3_555 -58.68(12) yes
C(2) N C(6) C(5) . . 58.68(12) yes
B N C(6) C(5) . . -64.21(9) yes
